data_4343654
loop_
_publ_author_name
'Elder, R.C.'
'Trkula, M.'

_publ_section_title
;
 Crystal structure of ((N H3)5 Ru S S Ru (N H3)5) Cl4 (H2 O)2. A
 structural trans effect and evidence for a supersulfide (S2)-bridge
;
_journal_name_full 'Inorganic Chemistry'
_journal_page_first 1048
_journal_page_last 1051
_journal_volume 16
_journal_year 1977
_chemical_formula_sum 'Cl4 H34 N10 O2 Ru2 S2'
_chemical_name_systematic '((N H3)5 Ru S S Ru (N H3)5) Cl4 (H2 O)2'
_space_group_IT_number 62
_symmetry_space_group_name_Hall '-P 2ac 2n'
_symmetry_space_group_name_H-M 'P n m a'
_cell_angle_alpha 90
_cell_angle_beta 90
_cell_angle_gamma 90
_cell_formula_units_Z 4
_cell_length_a 11.673
_cell_length_b 7.216
_cell_length_c 25.782
_cell_volume 2171.679
_citation_journal_id_ASTM INOCAJ
_cod_data_source_file Elder_INOCAJ_1977_603.cif
_cod_data_source_block H34Cl4N10O2Ru2S2
_cod_original_formula_sum 'H34 Cl4 N10 O2 Ru2 S2'
_cod_database_code 4343654

loop_
_symmetry_equiv_pos_as_xyz
x,y,z
-x+1/2,-y,z+1/2
x+1/2,-y+1/2,-z+1/2
-x,y+1/2,-z
-x,-y,-z
x-1/2,y,-z-1/2
-x-1/2,y-1/2,z-1/2
x,-y-1/2,z

loop_
_atom_site_label
_atom_site_type_symbol
_atom_site_fract_x
_atom_site_fract_y
_atom_site_fract_z
_atom_site_occupancy
_atom_site_U_iso_or_equiv
S2 S-1 0.3504 0.25 0.12068 1 0.0
Cl1 Cl-1 0.75953 0.75 0.24482 1 0.0
Cl2 Cl-1 0.13478 0.75 -0.03016 1 0.0
N5 N-3 0.1344 0.4597 0.0809 1 0.0
O2 O-2 0.4586 0.75 0.3576 0.54 0.0
O3 O-2 0.4819 0.75 0.3358 0.46 0.0
Cl3 Cl-1 0.49109 0.25 0.32133 1 0.0
N6 N-3 0.3449 0.4608 0.0151 1 0.0
Ru2 Ru+3 0.24424 0.25 0.05039 1 0.0
O1 O-2 0.277 0.75 0.1324 1 0.0
N4 N-3 0.735 0.4564 0.1402 1 0.0
N2 N-3 0.1341 0.25 -0.0182 1 0.0
N1 N-3 0.737 0.25 0.2401 1 0.0
Ru1 Ru+3 0.62666 0.25 -0.17189 1 0.0
N3 N-3 0.5297 0.462 0.2081 1 0.0
S1 S-1 0.51898 0.25 0.10229 1 0.0
Cl4 Cl-1 0.46497 0.25 -0.089 1 0.0
